data_7215267
loop_
_publ_author_name
'B\'eziau, Antoine'
'Baudron, St\'ephane A.'
'Rasoloarison, Dimby'
'Hosseini, Mir Wais'

_publ_section_title
;
 Rigid yet flexible heteroleptic Co(iii) dipyrrin complexes for the
 construction of heterometallic 1- and 2-D coordination polymers
;
_journal_issue 23
_journal_name_full CrystEngComm
_journal_page_first 4973
_journal_paper_doi 10.1039/c4ce00273c
_journal_volume 16
_journal_year 2014
_chemical_formula_moiety 'C33 H21 Co F6 N6 O2'
_chemical_formula_sum 'C33 H21 Co F6 N6 O2'
_chemical_formula_weight 706.49
_chemical_name_systematic
;
 ?
;
_space_group_IT_number 15
_symmetry_cell_setting monoclinic
_symmetry_space_group_name_Hall '-C 2yc'
_symmetry_space_group_name_H-M 'C 1 2/c 1'
_atom_sites_solution_hydrogens geom
_atom_sites_solution_primary direct
_atom_sites_solution_secondary difmap
_audit_creation_method SHELXL-97
_cell_angle_alpha 90.00
_cell_angle_beta 96.215(2)
_cell_angle_gamma 90.00
_cell_formula_units_Z 4
_cell_length_a 13.3859(5)
_cell_length_b 13.5080(5)
_cell_length_c 17.1308(7)
_cell_measurement_reflns_used 1935
_cell_measurement_temperature 173(2)
_cell_measurement_theta_max 25.72
_cell_measurement_theta_min 2.38
_cell_volume 3079.3(2)
_computing_cell_refinement 'Bruker SMART'
_computing_data_collection 'Bruker SMART'
_computing_data_reduction 'Bruker SAINT'
_computing_molecular_graphics 'Bruker SHELXTL'
_computing_publication_material 'Bruker SHELXTL'
_computing_structure_refinement 'Bruker SHELXTL'
_computing_structure_solution 'Bruker SHELXTL'
_diffrn_ambient_temperature 173(2)
_diffrn_measured_fraction_theta_full 0.969
_diffrn_measured_fraction_theta_max 0.969
_diffrn_measurement_device_type 'CCD area detector'
_diffrn_measurement_method 'phi and omega scans'
_diffrn_radiation_monochromator graphite
_diffrn_radiation_source 'fine-focus sealed tube'
_diffrn_radiation_type MoK\a
_diffrn_radiation_wavelength 0.71073
_diffrn_reflns_av_R_equivalents 0.0391
_diffrn_reflns_av_sigmaI/netI 0.0511
_diffrn_reflns_limit_h_max 17
_diffrn_reflns_limit_h_min -16
_diffrn_reflns_limit_k_max 17
_diffrn_reflns_limit_k_min -15
_diffrn_reflns_limit_l_max 21
_diffrn_reflns_limit_l_min -17
_diffrn_reflns_number 10207
_diffrn_reflns_theta_full 27.65
_diffrn_reflns_theta_max 27.65
_diffrn_reflns_theta_min 2.54
_exptl_absorpt_coefficient_mu 0.636
_exptl_absorpt_correction_T_max 0.9750
_exptl_absorpt_correction_T_min 0.8322
_exptl_absorpt_correction_type multi-scan
_exptl_absorpt_process_details sadabs
_exptl_crystal_colour dark-red
_exptl_crystal_density_diffrn 1.524
_exptl_crystal_density_meas ?
_exptl_crystal_density_method 'not measured'
_exptl_crystal_description plate
_exptl_crystal_F_000 1432
_exptl_crystal_size_max 0.30
_exptl_crystal_size_mid 0.25
_exptl_crystal_size_min 0.04
_refine_diff_density_max 1.034
_refine_diff_density_min -0.787
_refine_diff_density_rms 0.086
_refine_ls_extinction_method none
_refine_ls_goodness_of_fit_ref 1.043
_refine_ls_hydrogen_treatment riding
_refine_ls_matrix_type full
_refine_ls_number_parameters 216
_refine_ls_number_reflns 3492
_refine_ls_number_restraints 0
_refine_ls_restrained_S_all 1.043
_refine_ls_R_factor_all 0.0743
_refine_ls_R_factor_gt 0.0598
_refine_ls_shift/su_max 0.000
_refine_ls_shift/su_mean 0.000
_refine_ls_structure_factor_coef Fsqd
_refine_ls_weighting_details 'calc w=1/[\s^2^(Fo^2^)+(0.0605P)^2^+11.9152P] where P=(Fo^2^+2Fc^2^)/3'
_refine_ls_weighting_scheme calc
_refine_ls_wR_factor_gt 0.1441
_refine_ls_wR_factor_ref 0.1569
_reflns_number_gt 2859
_reflns_number_total 3492
_reflns_threshold_expression >2sigma(I)
_cod_data_source_file c4ce00273c1.cif
_cod_data_source_block complex6
_cod_depositor_comments
;
The following automatic conversions were performed:

'_symmetry_cell_setting' value 'Monoclinic' changed to 'monoclinic'
according to
/usr/data/users/saulius/crontab/automatic-downloads/rss-feeds/RSC/lib/dictionaries/cif_core.dic
dictionary named 'cif_core.dic' version 2.4.2 from 2011-04-26.

Automatic conversion script
Id: cif_fix_values 2281 2013-09-26 08:29:07Z andrius 

 Adding full bibliography for 7215264--7215273.cif.

The following automatic conversions were performed:

'_exptl_crystal_density_meas' value 'not measured' was changed to '?'
- the value is perceived as not measured.

Automatic conversion script
Id: cif_fix_values 3008 2015-01-20 13:52:24Z robertas 
;
_cod_original_sg_symbol_H-M 'C2/c  '
_cod_database_code 7215267

loop_
_symmetry_equiv_pos_as_xyz
'x, y, z'
'-x, y, -z+1/2'
'x+1/2, y+1/2, z'
'-x+1/2, y+1/2, -z+1/2'
'-x, -y, -z'
'x, -y, z-1/2'
'-x+1/2, -y+1/2, -z'
'x+1/2, -y+1/2, z-1/2'

loop_
_atom_site_label
_atom_site_type_symbol
_atom_site_fract_x
_atom_site_fract_y
_atom_site_fract_z
_atom_site_U_iso_or_equiv
_atom_site_adp_type
_atom_site_occupancy
_atom_site_symmetry_multiplicity
_atom_site_calc_flag
_atom_site_refinement_flags
_atom_site_disorder_assembly
_atom_site_disorder_group
C1 C 0.6459(2) 0.1058(2) 0.2763(2) 0.0294(7) Uani 1 1 d . . .
H1 H 0.6523 0.0980 0.2232 0.035 Uiso 1 1 calc R . .
C2 C 0.7035(2) 0.0557(2) 0.3374(2) 0.0346(8) Uani 1 1 d . . .
H2 H 0.7542 0.0099 0.3319 0.041 Uiso 1 1 calc R . .
C3 C 0.6712(2) 0.0868(2) 0.4064(2) 0.0313(7) Uani 1 1 d . . .
H3 H 0.6961 0.0663 0.4565 0.038 Uiso 1 1 calc R . .
C4 C 0.5926(2) 0.1560(2) 0.38722(18) 0.0243(6) Uani 1 1 d . . .
C5 C 0.5276(2) 0.1979(2) 0.43656(19) 0.0253(6) Uani 1 1 d . . .
C6 C 0.4407(2) 0.2496(2) 0.41018(19) 0.0257(6) Uani 1 1 d . . .
C7 C 0.3628(3) 0.2826(2) 0.4544(2) 0.0311(7) Uani 1 1 d . . .
H7 H 0.3628 0.2793 0.5087 0.037 Uiso 1 1 calc R . .
C8 C 0.2879(3) 0.3202(3) 0.4020(2) 0.0351(8) Uani 1 1 d . . .
H8 H 0.2269 0.3462 0.4136 0.042 Uiso 1 1 calc R . .
C9 C 0.3213(2) 0.3117(2) 0.3270(2) 0.0292(7) Uani 1 1 d . . .
H9 H 0.2847 0.3322 0.2805 0.035 Uiso 1 1 calc R . .
C10 C 0.5520(2) 0.1831(2) 0.52261(19) 0.0294(7) Uani 1 1 d . . .
C11 C 0.5024(3) 0.1145(3) 0.5650(2) 0.0355(8) Uani 1 1 d . . .
H11 H 0.4508 0.0760 0.5402 0.043 Uiso 1 1 calc R . .
C12 C 0.5307(3) 0.1041(3) 0.6445(2) 0.0453(10) Uani 1 1 d . . .
H12 H 0.4968 0.0574 0.6716 0.054 Uiso 1 1 calc R . .
C13 C 0.6488(4) 0.2225(4) 0.6435(3) 0.0692(16) Uani 1 1 d . . .
H13 H 0.6990 0.2612 0.6701 0.083 Uiso 1 1 calc R . .
C14 C 0.6268(3) 0.2376(3) 0.5639(3) 0.0564(13) Uani 1 1 d . . .
H14 H 0.6624 0.2843 0.5382 0.068 Uiso 1 1 calc R . .
C15 C 0.6295(4) 0.5136(3) 0.3666(3) 0.0486(10) Uani 1 1 d . . .
C16 C 0.5655(3) 0.4539(2) 0.3041(2) 0.0336(7) Uani 1 1 d . A .
C17 C 0.5000 0.5039(4) 0.2500 0.0443(13) Uani 1 2 d S . .
H17 H 0.5000 0.5728 0.2500 0.053 Uiso 1 2 calc SR A .
N1 N 0.58024(18) 0.16640(18) 0.30572(15) 0.0236(5) Uani 1 1 d . . .
N2 N 0.41192(19) 0.27032(18) 0.33140(15) 0.0236(5) Uani 1 1 d . . .
N3 N 0.6028(3) 0.1560(3) 0.6850(2) 0.0540(10) Uani 1 1 d . . .
O1 O 0.58017(16) 0.36218(16) 0.31059(13) 0.0269(5) Uani 1 1 d . . .
F1A F 0.5887(8) 0.5136(7) 0.4317(6) 0.0725(8) Uani 0.416(9) 1 d P A 1
F2A F 0.7238(8) 0.4766(7) 0.3862(6) 0.0725(8) Uani 0.416(9) 1 d P A 1
F3A F 0.6498(8) 0.6063(7) 0.3420(6) 0.0725(8) Uani 0.416(9) 1 d P A 1
F1B F 0.6141(6) 0.6093(5) 0.3639(4) 0.0725(8) Uani 0.584(9) 1 d P A 2
F3B F 0.6224(6) 0.4800(5) 0.4388(4) 0.0725(8) Uani 0.584(9) 1 d P A 2
F2B F 0.7281(5) 0.4988(5) 0.3563(4) 0.0725(8) Uani 0.584(9) 1 d P A 2
Co1 Co 0.5000 0.26414(4) 0.2500 0.02161(18) Uani 1 2 d S . .

loop_
_atom_site_aniso_label
_atom_site_aniso_U_11
_atom_site_aniso_U_22
_atom_site_aniso_U_33
_atom_site_aniso_U_23
_atom_site_aniso_U_13
_atom_site_aniso_U_12
C1 0.0312(16) 0.0276(15) 0.0303(18) -0.0002(13) 0.0072(13) 0.0013(12)
C2 0.0290(16) 0.0317(17) 0.044(2) 0.0073(15) 0.0058(15) 0.0047(13)
C3 0.0250(15) 0.0323(16) 0.036(2) 0.0112(14) -0.0012(13) -0.0022(12)
C4 0.0250(14) 0.0264(14) 0.0212(16) 0.0040(12) 0.0008(12) -0.0038(11)
C5 0.0278(14) 0.0263(15) 0.0214(16) 0.0016(12) 0.0013(12) -0.0083(11)
C6 0.0286(15) 0.0290(15) 0.0200(16) 0.0009(12) 0.0042(12) -0.0034(11)
C7 0.0412(18) 0.0322(16) 0.0224(17) 0.0023(13) 0.0141(14) 0.0007(13)
C8 0.0368(18) 0.0324(17) 0.039(2) 0.0034(14) 0.0172(15) 0.0078(13)
C9 0.0302(16) 0.0300(15) 0.0276(18) 0.0027(13) 0.0043(13) 0.0052(12)
C10 0.0317(16) 0.0327(16) 0.0231(17) 0.0030(13) -0.0004(13) -0.0038(12)
C11 0.0394(18) 0.0396(18) 0.0272(19) 0.0027(14) 0.0020(15) -0.0128(14)
C12 0.053(2) 0.057(2) 0.025(2) 0.0143(17) 0.0019(17) -0.0160(18)
C13 0.089(4) 0.082(3) 0.030(2) 0.016(2) -0.024(2) -0.050(3)
C14 0.063(3) 0.071(3) 0.032(2) 0.019(2) -0.014(2) -0.038(2)
C15 0.063(3) 0.039(2) 0.044(3) -0.0097(18) 0.007(2) -0.0103(18)
C16 0.0430(19) 0.0309(17) 0.0280(19) -0.0038(14) 0.0084(15) -0.0045(14)
C17 0.070(4) 0.025(2) 0.037(3) 0.000 0.000(3) 0.000
N1 0.0243(12) 0.0248(12) 0.0219(14) -0.0008(10) 0.0035(10) 0.0001(9)
N2 0.0261(12) 0.0250(12) 0.0196(14) 0.0004(10) 0.0025(10) 0.0009(9)
N3 0.063(2) 0.069(2) 0.0264(18) 0.0120(16) -0.0100(16) -0.0217(18)
O1 0.0310(11) 0.0269(11) 0.0228(12) -0.0019(9) 0.0029(9) -0.0031(8)
F1A 0.100(2) 0.0613(16) 0.0534(18) -0.0151(14) -0.0042(15) -0.0240(14)
F2A 0.100(2) 0.0613(16) 0.0534(18) -0.0151(14) -0.0042(15) -0.0240(14)
F3A 0.100(2) 0.0613(16) 0.0534(18) -0.0151(14) -0.0042(15) -0.0240(14)
F1B 0.100(2) 0.0613(16) 0.0534(18) -0.0151(14) -0.0042(15) -0.0240(14)
F3B 0.100(2) 0.0613(16) 0.0534(18) -0.0151(14) -0.0042(15) -0.0240(14)
F2B 0.100(2) 0.0613(16) 0.0534(18) -0.0151(14) -0.0042(15) -0.0240(14)
Co1 0.0255(3) 0.0218(3) 0.0176(3) 0.000 0.0027(2) 0.000

loop_
_atom_type_symbol
_atom_type_description
_atom_type_scat_dispersion_real
_atom_type_scat_dispersion_imag
_atom_type_scat_source
C C 0.0030 0.0020 'International Tables Vol C Tables 4.2.6.8 and 6.1.1.4'
H H 0.0000 0.0000 'International Tables Vol C Tables 4.2.6.8 and 6.1.1.4'
N N 0.0060 0.0030 'International Tables Vol C Tables 4.2.6.8 and 6.1.1.4'
O O 0.0110 0.0060 'International Tables Vol C Tables 4.2.6.8 and 6.1.1.4'
F F 0.0170 0.0100 'International Tables Vol C Tables 4.2.6.8 and 6.1.1.4'
Co Co 0.3490 0.9720 'International Tables Vol C Tables 4.2.6.8 and 6.1.1.4'

loop_
_geom_angle_atom_site_label_1
_geom_angle_atom_site_label_2
_geom_angle_atom_site_label_3
_geom_angle
_geom_angle_site_symmetry_1
_geom_angle_site_symmetry_3
N1 C1 C2 110.2(3) . .
N1 C1 H1 124.9 . .
C2 C1 H1 124.9 . .
C3 C2 C1 107.2(3) . .
C3 C2 H2 126.4 . .
C1 C2 H2 126.4 . .
C2 C3 C4 107.4(3) . .
C2 C3 H3 126.3 . .
C4 C3 H3 126.3 . .
N1 C4 C5 123.4(3) . .
N1 C4 C3 107.6(3) . .
C5 C4 C3 128.5(3) . .
C6 C5 C4 124.1(3) . .
C6 C5 C10 118.4(3) . .
C4 C5 C10 117.4(3) . .
C5 C6 N2 123.4(3) . .
C5 C6 C7 128.2(3) . .
N2 C6 C7 108.1(3) . .
C8 C7 C6 107.0(3) . .
C8 C7 H7 126.5 . .
C6 C7 H7 126.5 . .
C7 C8 C9 106.7(3) . .
C7 C8 H8 126.7 . .
C9 C8 H8 126.7 . .
N2 C9 C8 111.0(3) . .
N2 C9 H9 124.5 . .
C8 C9 H9 124.5 . .
C14 C10 C11 116.8(3) . .
C14 C10 C5 120.4(3) . .
C11 C10 C5 122.8(3) . .
C12 C11 C10 119.2(3) . .
C12 C11 H11 120.4 . .
C10 C11 H11 120.4 . .
N3 C12 C11 124.6(3) . .
N3 C12 H12 117.7 . .
C11 C12 H12 117.7 . .
N3 C13 C14 124.3(4) . .
N3 C13 H13 117.8 . .
C14 C13 H13 117.8 . .
C10 C14 C13 119.7(4) . .
C10 C14 H14 120.2 . .
C13 C14 H14 120.2 . .
F1A C15 F1B 87.2(5) . .
F1A C15 F3B 28.2(5) . .
F1B C15 F3B 110.0(5) . .
F1A C15 F3A 112.7(6) . .
F1B C15 F3A 27.7(4) . .
F3B C15 F3A 129.8(5) . .
F1A C15 F2B 128.0(6) . .
F1B C15 F2B 107.0(5) . .
F3B C15 F2B 103.7(5) . .
F3A C15 F2B 82.4(5) . .
F1A C15 F2A 104.7(6) . .
F1B C15 F2A 120.5(6) . .
F3B C15 F2A 78.7(5) . .
F3A C15 F2A 101.7(6) . .
F2B C15 F2A 25.4(4) . .
F1A C15 C16 110.3(5) . .
F1B C15 C16 115.0(5) . .
F3B C15 C16 112.4(4) . .
F3A C15 C16 112.6(5) . .
F2B C15 C16 108.0(4) . .
F2A C15 C16 114.4(5) . .
O1 C16 C17 128.6(3) . .
O1 C16 C15 112.8(3) . .
C17 C16 C15 118.6(3) . .
C16 C17 C16 121.4(5) 2_655 .
C16 C17 H17 119.3 2_655 .
C16 C17 H17 119.3 . .
C1 N1 C4 107.7(3) . .
C1 N1 Co1 126.6(2) . .
C4 N1 Co1 125.0(2) . .
C9 N2 C6 107.1(3) . .
C9 N2 Co1 127.2(2) . .
C6 N2 Co1 124.6(2) . .
C12 N3 C13 115.4(3) . .
C16 O1 Co1 123.7(2) . .
N1 Co1 N1 91.59(15) 2_655 .
N1 Co1 N2 92.11(11) 2_655 .
N1 Co1 N2 91.35(11) . .
N1 Co1 N2 91.35(11) 2_655 2_655
N1 Co1 N2 92.11(11) . 2_655
N2 Co1 N2 175.03(15) . 2_655
N1 Co1 O1 177.81(10) 2_655 .
N1 Co1 O1 87.44(10) . .
N2 Co1 O1 85.95(10) . .
N2 Co1 O1 90.65(10) 2_655 .
N1 Co1 O1 87.44(10) 2_655 2_655
N1 Co1 O1 177.81(10) . 2_655
N2 Co1 O1 90.65(10) . 2_655
N2 Co1 O1 85.95(10) 2_655 2_655
O1 Co1 O1 93.59(13) . 2_655

loop_
_geom_bond_atom_site_label_1
_geom_bond_atom_site_label_2
_geom_bond_distance
_geom_bond_site_symmetry_2
C1 N1 1.338(4) .
C1 C2 1.405(5) .
C1 H1 0.9300 .
C2 C3 1.368(5) .
C2 H2 0.9300 .
C3 C4 1.419(4) .
C3 H3 0.9300 .
C4 N1 1.395(4) .
C4 C5 1.397(4) .
C5 C6 1.389(4) .
C5 C10 1.489(4) .
C6 N2 1.391(4) .
C6 C7 1.426(5) .
C7 C8 1.369(5) .
C7 H7 0.9300 .
C8 C9 1.410(5) .
C8 H8 0.9300 .
C9 N2 1.331(4) .
C9 H9 0.9300 .
C10 C14 1.375(5) .
C10 C11 1.390(5) .
C11 C12 1.380(5) .
C11 H11 0.9300 .
C12 N3 1.327(5) .
C12 H12 0.9300 .
C13 N3 1.335(5) .
C13 C14 1.380(6) .
C13 H13 0.9300 .
C14 H14 0.9300 .
C15 F1A 1.294(11) .
C15 F1B 1.308(8) .
C15 F3B 1.332(8) .
C15 F3A 1.358(10) .
C15 F2B 1.365(9) .
C15 F2A 1.366(11) .
C15 C16 1.527(5) .
C16 O1 1.258(4) .
C16 C17 1.381(4) .
C17 C16 1.381(4) 2_655
C17 H17 0.9300 .
N1 Co1 1.894(2) .
N2 Co1 1.923(3) .
O1 Co1 1.934(2) .
Co1 N1 1.894(3) 2_655
Co1 N2 1.923(3) 2_655
Co1 O1 1.934(2) 2_655
